data_7247463
loop_
_publ_author_name
'Yakubovich, Olga'
'Kiriukhina, Galina'
'Simonov, Sergei'
'Volkov, Anatoliy'
'Dimitrova, Olga'

_publ_section_title
;
 NaCo7.38(PO4)4Cl4 in a series of homeotype compounds with stable cationic
 substructures derived from the sulphohalite archetype
;
_journal_issue 43
_journal_name_full CrystEngComm
_journal_page_first 6006
_journal_page_last 6016
_journal_paper_doi 10.1039/D3CE00819C
_journal_volume 25
_journal_year 2023
_chemical_formula_moiety 'Cl8 Co14.76 O32 P8, 2(Na)'
_chemical_formula_sum 'Cl4 Co7.38 Na O16 P4'
_chemical_formula_weight 979.57
_chemical_name_systematic 'sodium cobalt (II, III) posphate cloride'
_space_group_crystal_system tetragonal
_space_group_IT_number 121
_space_group_name_Hall 'I -4 2'
_space_group_name_H-M_alt 'I -4 2 m'
_atom_sites_solution_primary direct
_atom_sites_solution_secondary difmap
_audit_creation_method SHELXL-2014/7
_audit_update_record
;
2023-08-05 deposited with the CCDC.	2023-10-02 downloaded from the CCDC.
;
_cell_angle_alpha 90
_cell_angle_beta 90
_cell_angle_gamma 90
_cell_formula_units_Z 2
_cell_length_a 9.1150(4)
_cell_length_b 9.1150(4)
_cell_length_c 10.2056(6)
_cell_measurement_reflns_used 1696
_cell_measurement_temperature 293(2)
_cell_measurement_theta_max 32.723
_cell_measurement_theta_min 2.975
_cell_volume 847.91(7)
_computing_cell_refinement 'CrysAlisPro 1.171.42.67a (Rigaku OD, 2022)'
_computing_data_collection 'CrysAlisPro 1.171.42.67a (Rigaku OD, 2022)'
_computing_data_reduction 'CrysAlisPro 1.171.42.67a (Rigaku OD, 2022)'
_computing_molecular_graphics DIAMOND
_computing_structure_refinement 'SHELXL-2014/7 (Sheldrick, 2014)'
_diffrn_ambient_temperature 293(2)
_diffrn_detector_area_resol_mean 5.2283
_diffrn_measured_fraction_theta_full 1.000
_diffrn_measured_fraction_theta_max 1.000
_diffrn_measurement_device_type 'Xcalibur, AtlasS2, Gemini'
_diffrn_measurement_method '\w scans'
_diffrn_radiation_type MoK\a
_diffrn_radiation_wavelength 0.71073
_diffrn_reflns_av_R_equivalents 0.0177
_diffrn_reflns_av_unetI/netI 0.0169
_diffrn_reflns_Laue_measured_fraction_full 1.000
_diffrn_reflns_Laue_measured_fraction_max 1.000
_diffrn_reflns_limit_h_max 12
_diffrn_reflns_limit_h_min -8
_diffrn_reflns_limit_k_max 11
_diffrn_reflns_limit_k_min -12
_diffrn_reflns_limit_l_max 12
_diffrn_reflns_limit_l_min -14
_diffrn_reflns_number 2486
_diffrn_reflns_point_group_measured_fraction_full 1.000
_diffrn_reflns_point_group_measured_fraction_max 1.000
_diffrn_reflns_theta_full 25.242
_diffrn_reflns_theta_max 29.987
_diffrn_reflns_theta_min 2.996
_diffrn_source 'fine-focus sealed X-ray tube'
_exptl_absorpt_coefficient_mu 8.157
_exptl_absorpt_correction_T_max 1.272
_exptl_absorpt_correction_T_min 0.811
_exptl_absorpt_correction_type multi-scan
_exptl_absorpt_process_details
;
CrysAlisPro 1.171.42.67a (Rigaku Oxford Diffraction, 2022)
Empirical absorption correction using spherical harmonics,
implemented in SCALE3 ABSPACK scaling algorithm.
;
_exptl_crystal_colour blue
_exptl_crystal_density_diffrn 3.837
_exptl_crystal_description irregular
_exptl_crystal_F_000 933
_exptl_crystal_recrystallization_method hydrothermal
_exptl_crystal_size_max 0.078
_exptl_crystal_size_mid 0.072
_exptl_crystal_size_min 0.012
_exptl_transmission_factor_max 1.000
_exptl_transmission_factor_min 0.789
_refine_diff_density_max 0.610
_refine_diff_density_min -0.486
_refine_diff_density_rms 0.097
_refine_ls_abs_structure_details
;
 Refined as an inversion twin.
;
_refine_ls_abs_structure_Flack 0.06(2)
_refine_ls_extinction_method none
_refine_ls_goodness_of_fit_ref 1.302
_refine_ls_hydrogen_treatment undef
_refine_ls_matrix_type full
_refine_ls_number_parameters 49
_refine_ls_number_reflns 651
_refine_ls_number_restraints 0
_refine_ls_restrained_S_all 1.302
_refine_ls_R_factor_all 0.0172
_refine_ls_R_factor_gt 0.0164
_refine_ls_shift/su_max 0.000
_refine_ls_shift/su_mean 0.000
_refine_ls_structure_factor_coef Fsqd
_refine_ls_weighting_details 'w=1/[\s^2^(Fo^2^)+(0.0140P)^2^] where P=(Fo^2^+2Fc^2^)/3'
_refine_ls_weighting_scheme calc
_refine_ls_wR_factor_gt 0.0358
_refine_ls_wR_factor_ref 0.0360
_reflns_Friedel_coverage 0.714
_reflns_Friedel_fraction_full 1.000
_reflns_Friedel_fraction_max 1.000
_reflns_number_gt 638
_reflns_number_total 651
_reflns_threshold_expression 'I > 2\s(I)'
_cod_data_source_file d3ce00819c2.cif
_cod_data_source_block shelx
_cod_depositor_comments 'Adding full bibliography for 7247463.cif.'
_cod_original_cell_volume 847.91(9)
_cod_database_code 7247463
_shelx_shelxl_version_number 2014/7
_shelx_space_group_comment
;
The symmetry employed for this shelxl refinement is uniquely defined
by the following loop, which should always be used as a source of
symmetry information in preference to the above space-group names.
They are only intended as comments.
;
_shelx_estimated_absorpt_t_min 0.569
_shelx_estimated_absorpt_t_max 0.908
_exptl_absorpt_special_details
;
Empirical correction (ABSPACK) includes:
- Absorption correction using spherical harmonics
- Frame scaling
;

loop_
_space_group_symop_operation_xyz
'x, y, z'
'-x, -y, z'
'y, -x, -z'
'-y, x, -z'
'-x, y, -z'
'x, -y, -z'
'-y, -x, z'
'y, x, z'
'x+1/2, y+1/2, z+1/2'
'-x+1/2, -y+1/2, z+1/2'
'y+1/2, -x+1/2, -z+1/2'
'-y+1/2, x+1/2, -z+1/2'
'-x+1/2, y+1/2, -z+1/2'
'x+1/2, -y+1/2, -z+1/2'
'-y+1/2, -x+1/2, z+1/2'
'y+1/2, x+1/2, z+1/2'

loop_
_atom_site_label
_atom_site_type_symbol
_atom_site_fract_x
_atom_site_fract_y
_atom_site_fract_z
_atom_site_U_iso_or_equiv
_atom_site_adp_type
_atom_site_occupancy
_atom_site_site_symmetry_order
_atom_site_calc_flag
_atom_site_refinement_flags_posn
_atom_site_refinement_flags_adp
_atom_site_refinement_flags_occupancy
_atom_site_disorder_assembly
_atom_site_disorder_group
Co1 Co 0.74583(4) 0.74583(4) 0.31152(5) 0.00510(13) Uani 1 2 d S T P . .
Co2 Co 1.0000 0.73101(7) 0.5000 0.00639(17) Uani 0.845(2) 2 d S T . . .
P1 P 1.0000 0.5000 0.2500 0.0076(3) Uani 1 4 d S T P . .
P2 P 0.5000 0.5000 0.21190(13) 0.0043(3) Uani 1 4 d S T P . .
Na1 Na 0.5000 0.5000 0.5000 0.0127(6) Uani 1 8 d S T P . .
Cl1 Cl 0.76851(8) 0.76851(8) 0.07271(8) 0.0112(2) Uani 1 2 d S T P . .
O1 O 0.5963(2) 0.4037(2) 0.1196(3) 0.0074(6) Uani 1 2 d S T P . .
O2 O 0.9227(2) 0.6110(2) 0.3396(2) 0.0116(5) Uani 1 1 d . . . . .
O3 O 0.5949(2) 0.5949(2) 0.2994(3) 0.0079(6) Uani 1 2 d S T P . .

loop_
_atom_site_aniso_label
_atom_site_aniso_U_11
_atom_site_aniso_U_22
_atom_site_aniso_U_33
_atom_site_aniso_U_23
_atom_site_aniso_U_13
_atom_site_aniso_U_12
Co1 0.00417(16) 0.00417(16) 0.0070(3) -0.00049(13) -0.00049(13) 0.0003(2)
Co2 0.0059(3) 0.0077(3) 0.0056(3) 0.000 -0.0014(3) 0.000
P1 0.0037(4) 0.0037(4) 0.0153(7) 0.000 0.000 0.000
P2 0.0041(4) 0.0041(4) 0.0047(6) 0.000 0.000 0.0004(6)
Na1 0.0168(10) 0.0168(10) 0.0046(13) 0.000 0.000 0.000
Cl1 0.0135(3) 0.0135(3) 0.0065(4) -0.0003(3) -0.0003(3) -0.0033(4)
O1 0.0078(9) 0.0078(9) 0.0065(13) -0.0014(8) 0.0014(8) 0.0036(11)
O2 0.0074(10) 0.0070(10) 0.0203(12) 0.0010(10) -0.0001(9) 0.0028(8)
O3 0.0088(9) 0.0088(9) 0.0062(13) -0.0002(8) -0.0002(8) -0.0034(11)

loop_
_atom_type_symbol
_atom_type_description
_atom_type_scat_dispersion_real
_atom_type_scat_dispersion_imag
_atom_type_scat_source
O O 0.0106 0.0060 'International Tables Vol C Tables 4.2.6.8 and 6.1.1.4'
Na Na 0.0362 0.0249 'International Tables Vol C Tables 4.2.6.8 and 6.1.1.4'
P P 0.1023 0.0942 'International Tables Vol C Tables 4.2.6.8 and 6.1.1.4'
Cl Cl 0.1484 0.1585 'International Tables Vol C Tables 4.2.6.8 and 6.1.1.4'
Co Co 0.3494 0.9721 'International Tables Vol C Tables 4.2.6.8 and 6.1.1.4'

loop_
_geom_angle_atom_site_label_1
_geom_angle_atom_site_label_2
_geom_angle_atom_site_label_3
_geom_angle
_geom_angle_site_symmetry_1
_geom_angle_site_symmetry_3
_geom_angle_publ_flag
O3 Co1 O2 98.10(6) . . ?
O3 Co1 O2 98.10(6) . 8 ?
O2 Co1 O2 157.80(13) . 8 ?
O3 Co1 O1 164.59(10) . 11_565 ?
O2 Co1 O1 80.17(6) . 11_565 ?
O2 Co1 O1 80.17(6) 8 11_565 ?
O3 Co1 Cl1 93.19(9) . . ?
O2 Co1 Cl1 97.07(7) . . ?
O2 Co1 Cl1 97.07(7) 8 . ?
O1 Co1 Cl1 102.21(8) 11_565 . ?
O3 Co1 Cl1 89.69(9) . 10_665 ?
O2 Co1 Cl1 82.51(7) . 10_665 ?
O2 Co1 Cl1 82.51(7) 8 10_665 ?
O1 Co1 Cl1 74.91(8) 11_565 10_665 ?
Cl1 Co1 Cl1 177.12(3) . 10_665 ?
O2 Co2 O2 116.94(12) . 5_756 ?
O2 Co2 O1 162.38(9) . 9 ?
O2 Co2 O1 78.66(9) 5_756 9 ?
O2 Co2 O1 78.66(9) . 11_565 ?
O2 Co2 O1 162.38(9) 5_756 11_565 ?
O1 Co2 O1 87.36(15) 9 11_565 ?
O2 Co2 Cl1 84.57(6) . 10_665 ?
O2 Co2 Cl1 95.53(6) 5_756 10_665 ?
O1 Co2 Cl1 102.82(7) 9 10_665 ?
O1 Co2 Cl1 77.03(6) 11_565 10_665 ?
O2 Co2 Cl1 95.53(6) . 11_565 ?
O2 Co2 Cl1 84.57(6) 5_756 11_565 ?
O1 Co2 Cl1 77.03(6) 9 11_565 ?
O1 Co2 Cl1 102.82(7) 11_565 11_565 ?
Cl1 Co2 Cl1 179.80(4) 10_665 11_565 ?
O2 P1 O2 106.91(17) 12_645 11_565 ?
O2 P1 O2 110.77(9) 12_645 2_765 ?
O2 P1 O2 110.77(9) 11_565 2_765 ?
O2 P1 O2 110.77(9) 12_645 . ?
O2 P1 O2 110.77(9) 11_565 . ?
O2 P1 O2 106.91(17) 2_765 . ?
O3 P2 O3 107.8(2) . 2_665 ?
O3 P2 O1 110.88(7) . . ?
O3 P2 O1 110.87(7) 2_665 . ?
O3 P2 O1 110.88(7) . 2_665 ?
O3 P2 O1 110.87(7) 2_665 2_665 ?
O1 P2 O1 105.6(2) . 2_665 ?
O3 P2 Na1 53.89(12) . . ?
O3 P2 Na1 53.89(12) 2_665 . ?
O1 P2 Na1 127.20(11) . . ?
O1 P2 Na1 127.20(11) 2_665 . ?
O3 Na1 O3 61.71(14) . 2_665 ?
O3 Na1 O3 137.47(9) . 4_656 ?
O3 Na1 O3 137.47(9) 2_665 4_656 ?
O3 Na1 O3 137.47(9) . 3_566 ?
O3 Na1 O3 137.47(9) 2_665 3_566 ?
O3 Na1 O3 61.71(14) 4_656 3_566 ?
O3 Na1 P2 149.14(7) . 3_566 ?
O3 Na1 P2 149.14(7) 2_665 3_566 ?
O3 Na1 P2 30.86(7) 4_656 3_566 ?
O3 Na1 P2 30.86(7) 3_566 3_566 ?
O3 Na1 P2 30.86(7) . . ?
O3 Na1 P2 30.86(7) 2_665 . ?
O3 Na1 P2 149.14(7) 4_656 . ?
O3 Na1 P2 149.14(7) 3_566 . ?
P2 Na1 P2 180.0 3_566 . ?
O3 Na1 Cl1 73.11(7) . 10_665 ?
O3 Na1 Cl1 134.82(7) 2_665 10_665 ?
O3 Na1 Cl1 78.044(17) 4_656 10_665 ?
O3 Na1 Cl1 78.044(17) 3_566 10_665 ?
P2 Na1 Cl1 76.036(16) 3_566 10_665 ?
P2 Na1 Cl1 103.964(17) . 10_665 ?
O3 Na1 Cl1 134.82(7) . 9_445 ?
O3 Na1 Cl1 73.11(7) 2_665 9_445 ?
O3 Na1 Cl1 78.044(17) 4_656 9_445 ?
O3 Na1 Cl1 78.044(17) 3_566 9_445 ?
P2 Na1 Cl1 76.036(16) 3_566 9_445 ?
P2 Na1 Cl1 103.964(17) . 9_445 ?
Cl1 Na1 Cl1 152.07(3) 10_665 9_445 ?
O3 Na1 Cl1 78.044(17) . 12_645 ?
O3 Na1 Cl1 78.044(17) 2_665 12_645 ?
O3 Na1 Cl1 134.82(7) 4_656 12_645 ?
O3 Na1 Cl1 73.11(7) 3_566 12_645 ?
P2 Na1 Cl1 103.964(16) 3_566 12_645 ?
P2 Na1 Cl1 76.036(16) . 12_645 ?
Cl1 Na1 Cl1 93.338(8) 10_665 12_645 ?
Cl1 Na1 Cl1 93.338(8) 9_445 12_645 ?
O3 Na1 Cl1 78.044(17) . 11_465 ?
O3 Na1 Cl1 78.044(17) 2_665 11_465 ?
O3 Na1 Cl1 73.11(7) 4_656 11_465 ?
O3 Na1 Cl1 134.82(7) 3_566 11_465 ?
P2 Na1 Cl1 103.964(16) 3_566 11_465 ?
P2 Na1 Cl1 76.036(16) . 11_465 ?
Cl1 Na1 Cl1 93.338(8) 10_665 11_465 ?
Cl1 Na1 Cl1 93.338(8) 9_445 11_465 ?
Cl1 Na1 Cl1 152.07(3) 12_645 11_465 ?
Co1 Cl1 Co2 101.98(3) . 12_645 ?
Co1 Cl1 Co2 101.98(3) . 10_664 ?
Co2 Cl1 Co2 85.36(4) 12_645 10_664 ?
Co1 Cl1 Co1 169.19(4) . 10_664 ?
Co2 Cl1 Co1 70.36(2) 12_645 10_664 ?
Co2 Cl1 Co1 70.36(2) 10_664 10_664 ?
Co1 Cl1 Na1 110.81(4) . 9_554 ?
Co2 Cl1 Na1 125.84(3) 12_645 9_554 ?
Co2 Cl1 Na1 125.84(3) 10_664 9_554 ?
Co1 Cl1 Na1 80.00(3) 10_664 9_554 ?
P2 O1 Co1 123.75(16) . 12_645 ?
P2 O1 Co2 121.28(8) . 9_444 ?
Co1 O1 Co2 88.23(9) 12_645 9_444 ?
P2 O1 Co2 121.28(8) . 12_645 ?
Co1 O1 Co2 88.23(9) 12_645 12_645 ?
Co2 O1 Co2 105.59(11) 9_444 12_645 ?
P1 O2 Co1 132.38(14) . . ?
P1 O2 Co2 131.00(12) . . ?
Co1 O2 Co2 93.50(9) . . ?
P2 O3 Co1 147.5(2) . . ?
P2 O3 Na1 95.26(15) . . ?
Co1 O3 Na1 117.21(13) . . ?

loop_
_geom_bond_atom_site_label_1
_geom_bond_atom_site_label_2
_geom_bond_distance
_geom_bond_site_symmetry_2
_geom_bond_publ_flag
Co1 O3 1.949(3) . ?
Co1 O2 2.047(2) . ?
Co1 O2 2.047(2) 8 ?
Co1 O1 2.153(3) 11_565 ?
Co1 Cl1 2.4547(10) . ?
Co1 Cl1 2.6720(10) 10_665 ?
Co2 O2 2.091(2) . ?
Co2 O2 2.091(2) 5_756 ?
Co2 O1 2.1767(17) 9 ?
Co2 O1 2.1767(17) 11_565 ?
Co2 Cl1 2.5575(7) 10_665 ?
Co2 Cl1 2.5575(7) 11_565 ?
P1 O2 1.535(2) 12_645 ?
P1 O2 1.535(2) 11_565 ?
P1 O2 1.535(2) 2_765 ?
P1 O2 1.535(2) . ?
P2 O3 1.514(3) . ?
P2 O3 1.514(3) 2_665 ?
P2 O1 1.558(3) . ?
P2 O1 1.558(3) 2_665 ?
P2 Na1 2.9403(13) . ?
Na1 O3 2.385(3) . ?
Na1 O3 2.385(3) 2_665 ?
Na1 O3 2.385(3) 4_656 ?
Na1 O3 2.385(3) 3_566 ?
Na1 P2 2.9402(13) 3_566 ?
Na1 Cl1 3.0749(10) 10_665 ?
Na1 Cl1 3.0749(10) 9_445 ?
Na1 Cl1 3.0749(10) 12_645 ?
Na1 Cl1 3.0749(10) 11_465 ?
Cl1 Co2 2.5575(7) 12_645 ?
Cl1 Co2 2.5575(7) 10_664 ?
Cl1 Co1 2.6719(10) 10_664 ?
Cl1 Na1 3.0749(10) 9_554 ?
O1 Co1 2.153(3) 12_645 ?
O1 Co2 2.1767(17) 9_444 ?
O1 Co2 2.1767(17) 12_645 ?
